data_4082764
loop_
_publ_author_name
'Ebert, Hanna'
'Timmermann, Vanessa'
'Oswald, Tim'
'Saak, Wolfgang'
'Schmidtmann, Marc'
'Friedemann, Marion'
'Haase, Detlev'
'Beckhaus, R\"udiger'

_publ_section_title
;
 Synthesis and Reactivity of Bis(\h5:\h1-pentafulvene)zirconium Complexes
;
_journal_issue 6
_journal_name_full Organometallics
_journal_page_first 1440
_journal_paper_doi 10.1021/om500031s
_journal_volume 33
_journal_year 2014
_chemical_formula_sum 'C44 H44 O Zr'
_chemical_formula_weight 680.01
_chemical_name_systematic
; 
 ? 
;
_space_group_IT_number 14
_symmetry_cell_setting monoclinic
_symmetry_space_group_name_Hall '-P 2ybc'
_symmetry_space_group_name_H-M 'P 1 21/c 1'
_atom_sites_solution_hydrogens geom
_atom_sites_solution_primary direct
_atom_sites_solution_secondary difmap
_audit_creation_method SHELXL-97
_cell_angle_alpha 90.00
_cell_angle_beta 111.590(2)
_cell_angle_gamma 90.00
_cell_formula_units_Z 4
_cell_length_a 13.4974(6)
_cell_length_b 20.1258(8)
_cell_length_c 13.4175(6)
_cell_measurement_reflns_used 9914
_cell_measurement_temperature 153(2)
_cell_measurement_theta_max 28.08
_cell_measurement_theta_min 2.59
_cell_volume 3389.1(3)
_computing_cell_refinement 'Bruker SAINT'
_computing_data_collection 'Bruker APEX2'
_computing_data_reduction 'Bruker SAINT'
_computing_molecular_graphics 'Diamond Crystal Impact, 2010)'
_computing_publication_material 'SHELX-97 (Sheldrick, 2008)'
_computing_structure_refinement 'SHELXL-97 (Sheldrick, 2008)'
_computing_structure_solution 'SHELXS-97 (Sheldrick, 2008)'
_diffrn_ambient_temperature 153(2)
_diffrn_measured_fraction_theta_full 0.993
_diffrn_measured_fraction_theta_max 0.993
_diffrn_measurement_device_type 'Bruker APEX-II CCD'
_diffrn_measurement_method '\f and \w scans'
_diffrn_radiation_monochromator graphite
_diffrn_radiation_source 'fine-focus sealed tube'
_diffrn_radiation_type MoK\a
_diffrn_radiation_wavelength 0.71073
_diffrn_reflns_av_R_equivalents 0.0452
_diffrn_reflns_av_sigmaI/netI 0.0399
_diffrn_reflns_limit_h_max 19
_diffrn_reflns_limit_h_min -17
_diffrn_reflns_limit_k_max 28
_diffrn_reflns_limit_k_min -28
_diffrn_reflns_limit_l_max 18
_diffrn_reflns_limit_l_min -14
_diffrn_reflns_number 57202
_diffrn_reflns_theta_full 30.12
_diffrn_reflns_theta_max 30.12
_diffrn_reflns_theta_min 2.59
_exptl_absorpt_coefficient_mu 0.358
_exptl_absorpt_correction_T_max 0.9754
_exptl_absorpt_correction_T_min 0.9063
_exptl_absorpt_correction_type numerical
_exptl_absorpt_process_details 'SADABS (Sheldrick)'
_exptl_crystal_colour red
_exptl_crystal_density_diffrn 1.333
_exptl_crystal_density_method 'not measured'
_exptl_crystal_description prism
_exptl_crystal_F_000 1424
_exptl_crystal_size_max 0.28
_exptl_crystal_size_mid 0.14
_exptl_crystal_size_min 0.07
_refine_diff_density_max 0.460
_refine_diff_density_min -0.366
_refine_diff_density_rms 0.061
_refine_ls_extinction_method none
_refine_ls_goodness_of_fit_ref 1.000
_refine_ls_hydrogen_treatment constr
_refine_ls_matrix_type full
_refine_ls_number_parameters 419
_refine_ls_number_reflns 9929
_refine_ls_number_restraints 0
_refine_ls_restrained_S_all 1.000
_refine_ls_R_factor_all 0.0568
_refine_ls_R_factor_gt 0.0335
_refine_ls_shift/su_max 0.003
_refine_ls_shift/su_mean 0.000
_refine_ls_structure_factor_coef Fsqd
_refine_ls_weighting_details 'calc w=1/[\s^2^(Fo^2^)+(0.0344P)^2^+1.3120P] where P=(Fo^2^+2Fc^2^)/3'
_refine_ls_weighting_scheme calc
_refine_ls_wR_factor_gt 0.0712
_refine_ls_wR_factor_ref 0.0801
_reflns_number_gt 7488
_reflns_number_total 9929
_reflns_threshold_expression >2sigma(I)
_cod_data_source_file om500031s_si_001.cif
_cod_data_source_block 2a
_cod_depositor_comments
;
The following automatic conversions were performed:

'_symmetry_cell_setting' value 'Monoclinic' changed to 'monoclinic'
according to
/usr/data/users/saulius/crontab/automatic-downloads/current/ACS/lib/dictionaries/cif_core.dic
dictionary named 'cif_core.dic' version 2.4.2 from 2011-04-26.

Automatic conversion script
Id: cif_fix_values 2281 2013-09-26 08:29:07Z andrius 
;
_cod_original_sg_symbol_H-M 'P2(1)/c  '
_cod_database_code 4082764

loop_
_symmetry_equiv_pos_as_xyz
'x, y, z'
'-x, y+1/2, -z+1/2'
'-x, -y, -z'
'x, -y-1/2, z-1/2'

loop_
_atom_site_label
_atom_site_type_symbol
_atom_site_fract_x
_atom_site_fract_y
_atom_site_fract_z
_atom_site_U_iso_or_equiv
_atom_site_adp_type
_atom_site_occupancy
_atom_site_symmetry_multiplicity
_atom_site_calc_flag
_atom_site_refinement_flags
Zr1 Zr 0.272588(12) 0.916645(7) 0.807682(12) 0.01976(5) Uani 1 1 d .
O1 O 0.09674(9) 0.89516(6) 0.70214(9) 0.0245(2) Uani 1 1 d .
C1 C 0.34621(13) 0.85775(8) 0.70249(13) 0.0238(3) Uani 1 1 d .
C2 C 0.29323(14) 0.91364(8) 0.63673(14) 0.0262(3) Uani 1 1 d .
H2 H 0.2316 0.9110 0.5730 0.031 Uiso 1 1 calc R
C3 C 0.34759(15) 0.97270(9) 0.68214(15) 0.0305(4) Uani 1 1 d .
H3 H 0.3278 1.0163 0.6551 0.037 Uiso 1 1 calc R
C4 C 0.43563(15) 0.95608(9) 0.77390(16) 0.0310(4) Uani 1 1 d .
H4 H 0.4861 0.9864 0.8194 0.037 Uiso 1 1 calc R
C5 C 0.43637(13) 0.88630(9) 0.78701(14) 0.0271(4) Uani 1 1 d .
H5 H 0.4882 0.8620 0.8428 0.032 Uiso 1 1 calc R
C6 C 0.29615(13) 0.79851(8) 0.72228(13) 0.0237(3) Uani 1 1 d .
C7 C 0.20096(13) 0.76788(8) 0.63928(13) 0.0233(3) Uani 1 1 d .
C8 C 0.15988(14) 0.78739(8) 0.53154(14) 0.0259(3) Uani 1 1 d .
H8 H 0.1968 0.8200 0.5074 0.031 Uiso 1 1 calc R
C9 C 0.06639(14) 0.76023(8) 0.45898(14) 0.0279(4) Uani 1 1 d .
H9 H 0.0400 0.7756 0.3870 0.034 Uiso 1 1 calc R
C10 C 0.01096(14) 0.71141(8) 0.48926(14) 0.0269(4) Uani 1 1 d .
C11 C 0.05532(14) 0.68809(9) 0.59404(15) 0.0303(4) Uani 1 1 d .
H11 H 0.0217 0.6525 0.6159 0.036 Uiso 1 1 calc R
C12 C 0.14700(14) 0.71550(8) 0.66673(15) 0.0292(4) Uani 1 1 d .
H12 H 0.1746 0.6984 0.7377 0.035 Uiso 1 1 calc R
C13 C -0.09493(15) 0.68504(10) 0.41456(16) 0.0351(4) Uani 1 1 d .
H13A H -0.0904 0.6367 0.4081 0.053 Uiso 1 1 calc R
H13B H -0.1130 0.7055 0.3438 0.053 Uiso 1 1 calc R
H13C H -0.1501 0.6958 0.4432 0.053 Uiso 1 1 calc R
C14 C 0.36763(13) 0.74825(8) 0.79857(13) 0.0232(3) Uani 1 1 d .
C15 C 0.35602(14) 0.72902(8) 0.89292(14) 0.0267(4) Uani 1 1 d .
H15 H 0.3042 0.7506 0.9139 0.032 Uiso 1 1 calc R
C16 C 0.41820(14) 0.67897(9) 0.95767(14) 0.0283(4) Uani 1 1 d .
H16 H 0.4081 0.6671 1.0218 0.034 Uiso 1 1 calc R
C17 C 0.49477(13) 0.64618(8) 0.92977(15) 0.0287(4) Uani 1 1 d .
C18 C 0.50649(14) 0.66475(9) 0.83522(16) 0.0327(4) Uani 1 1 d .
H18 H 0.5578 0.6428 0.8139 0.039 Uiso 1 1 calc R
C19 C 0.44465(14) 0.71480(9) 0.77119(15) 0.0293(4) Uani 1 1 d .
H19 H 0.4549 0.7266 0.7071 0.035 Uiso 1 1 calc R
C20 C 0.55979(17) 0.58974(10) 0.99729(18) 0.0415(5) Uani 1 1 d .
H20A H 0.5451 0.5488 0.9548 0.062 Uiso 1 1 calc R
H20B H 0.5406 0.5835 1.0603 0.062 Uiso 1 1 calc R
H20C H 0.6358 0.6004 1.0204 0.062 Uiso 1 1 calc R
C21 C 0.24089(13) 0.98268(8) 0.93514(13) 0.0227(3) Uani 1 1 d .
C22 C 0.35538(13) 0.97940(8) 0.96787(13) 0.0247(3) Uani 1 1 d .
H22 H 0.4001 1.0153 0.9655 0.030 Uiso 1 1 calc R
C23 C 0.39059(14) 0.91444(9) 1.00395(13) 0.0275(3) Uani 1 1 d .
H23 H 0.4622 0.8991 1.0282 0.033 Uiso 1 1 calc R
C24 C 0.30125(14) 0.87655(9) 0.99765(13) 0.0260(3) Uani 1 1 d .
H24 H 0.3021 0.8313 1.0179 0.031 Uiso 1 1 calc R
C25 C 0.21023(13) 0.91704(8) 0.95618(13) 0.0237(3) Uani 1 1 d .
H25 H 0.1394 0.9033 0.9439 0.028 Uiso 1 1 calc R
C26 C 0.17891(13) 1.02637(8) 0.84881(13) 0.0229(3) Uani 1 1 d .
C27 C 0.06029(13) 1.02991(8) 0.81454(13) 0.0227(3) Uani 1 1 d .
C28 C 0.00491(14) 1.00034(9) 0.87286(14) 0.0268(4) Uani 1 1 d .
H28 H 0.0441 0.9768 0.9366 0.032 Uiso 1 1 calc R
C29 C -0.10535(14) 1.00404(9) 0.84116(15) 0.0295(4) Uani 1 1 d .
H29 H -0.1392 0.9824 0.8830 0.035 Uiso 1 1 calc R
C30 C -0.16707(14) 1.03853(9) 0.74995(15) 0.0303(4) Uani 1 1 d .
C31 C -0.11345(15) 1.07008(8) 0.69332(15) 0.0309(4) Uani 1 1 d .
H31 H -0.1531 1.0950 0.6314 0.037 Uiso 1 1 calc R
C32 C -0.00352(14) 1.06645(8) 0.72409(14) 0.0275(4) Uani 1 1 d .
H32 H 0.0298 1.0893 0.6829 0.033 Uiso 1 1 calc R
C33 C -0.28639(15) 1.04302(11) 0.71834(19) 0.0445(5) Uani 1 1 d .
H33A H -0.3045 1.0847 0.7453 0.067 Uiso 1 1 calc R
H33B H -0.3114 1.0054 0.7491 0.067 Uiso 1 1 calc R
H33C H -0.3206 1.0419 0.6400 0.067 Uiso 1 1 calc R
C34 C 0.22969(13) 1.09081(8) 0.83641(14) 0.0249(3) Uani 1 1 d .
C35 C 0.27850(14) 1.13281(9) 0.92380(15) 0.0302(4) Uani 1 1 d .
H35 H 0.2852 1.1187 0.9936 0.036 Uiso 1 1 calc R
C36 C 0.31736(15) 1.19475(9) 0.91060(16) 0.0348(4) Uani 1 1 d .
H36 H 0.3513 1.2218 0.9718 0.042 Uiso 1 1 calc R
C37 C 0.30787(14) 1.21819(9) 0.81018(16) 0.0319(4) Uani 1 1 d .
C38 C 0.26066(14) 1.17615(9) 0.72344(16) 0.0310(4) Uani 1 1 d .
H38 H 0.2533 1.1905 0.6536 0.037 Uiso 1 1 calc R
C39 C 0.22412(14) 1.11371(8) 0.73671(14) 0.0274(4) Uani 1 1 d .
H39 H 0.1944 1.0857 0.6759 0.033 Uiso 1 1 calc R
C40 C 0.34600(15) 1.28672(9) 0.79484(19) 0.0406(5) Uani 1 1 d .
H40A H 0.2945 1.3200 0.7985 0.061 Uiso 1 1 calc R
H40B H 0.3528 1.2892 0.7247 0.061 Uiso 1 1 calc R
H40C H 0.4154 1.2954 0.8514 0.061 Uiso 1 1 calc R
C41 C 0.03377(15) 0.92741(9) 0.60192(14) 0.0303(4) Uani 1 1 d .
H41A H 0.0531 0.9103 0.5423 0.036 Uiso 1 1 calc R
H41B H 0.0451 0.9761 0.6072 0.036 Uiso 1 1 calc R
C42 C -0.08089(15) 0.91059(10) 0.58439(16) 0.0388(5) Uani 1 1 d .
H42A H -0.1259 0.9098 0.5071 0.047 Uiso 1 1 calc R
H42B H -0.1112 0.9426 0.6215 0.047 Uiso 1 1 calc R
C43 C -0.07069(15) 0.84180(10) 0.63360(16) 0.0385(5) Uani 1 1 d .
H43A H -0.1330 0.8309 0.6526 0.046 Uiso 1 1 calc R
H43B H -0.0624 0.8073 0.5846 0.046 Uiso 1 1 calc R
C44 C 0.02917(14) 0.84881(9) 0.73214(15) 0.0308(4) Uani 1 1 d .
H44A H 0.0123 0.8665 0.7929 0.037 Uiso 1 1 calc R
H44B H 0.0651 0.8053 0.7531 0.037 Uiso 1 1 calc R

loop_
_atom_site_aniso_label
_atom_site_aniso_U_11
_atom_site_aniso_U_22
_atom_site_aniso_U_33
_atom_site_aniso_U_23
_atom_site_aniso_U_13
_atom_site_aniso_U_12
Zr1 0.02234(8) 0.01886(8) 0.01926(8) -0.00014(6) 0.00905(6) -0.00168(6)
O1 0.0247(6) 0.0251(6) 0.0223(6) 0.0012(5) 0.0069(5) -0.0021(5)
C1 0.0286(8) 0.0239(8) 0.0243(8) -0.0019(6) 0.0159(7) -0.0019(6)
C2 0.0364(9) 0.0234(8) 0.0247(8) -0.0004(7) 0.0183(7) -0.0040(7)
C3 0.0422(10) 0.0242(9) 0.0343(10) 0.0005(7) 0.0248(8) -0.0062(7)
C4 0.0327(9) 0.0289(9) 0.0384(10) -0.0051(8) 0.0212(8) -0.0099(7)
C5 0.0250(8) 0.0286(9) 0.0317(9) -0.0014(7) 0.0152(7) -0.0029(7)
C6 0.0263(8) 0.0217(8) 0.0244(8) 0.0014(6) 0.0109(7) 0.0000(6)
C7 0.0279(8) 0.0191(8) 0.0251(8) 0.0003(6) 0.0122(7) 0.0021(6)
C8 0.0357(9) 0.0192(8) 0.0265(9) -0.0017(6) 0.0157(7) -0.0012(7)
C9 0.0388(10) 0.0234(8) 0.0214(8) -0.0018(6) 0.0107(7) 0.0031(7)
C10 0.0297(9) 0.0197(8) 0.0295(9) -0.0041(7) 0.0086(7) 0.0032(6)
C11 0.0314(9) 0.0230(8) 0.0349(10) 0.0036(7) 0.0102(8) -0.0030(7)
C12 0.0333(9) 0.0238(9) 0.0277(9) 0.0056(7) 0.0081(7) -0.0013(7)
C13 0.0324(10) 0.0323(10) 0.0356(10) -0.0049(8) 0.0066(8) -0.0001(8)
C14 0.0236(8) 0.0218(8) 0.0246(8) -0.0019(6) 0.0092(6) -0.0033(6)
C15 0.0281(9) 0.0239(8) 0.0306(9) 0.0007(7) 0.0138(7) 0.0031(7)
C16 0.0319(9) 0.0260(9) 0.0267(9) 0.0015(7) 0.0103(7) 0.0002(7)
C17 0.0240(8) 0.0228(8) 0.0348(10) -0.0013(7) 0.0056(7) -0.0006(7)
C18 0.0258(9) 0.0323(10) 0.0437(11) -0.0031(8) 0.0173(8) 0.0032(7)
C19 0.0285(9) 0.0309(9) 0.0334(10) 0.0003(7) 0.0173(8) -0.0021(7)
C20 0.0398(11) 0.0304(10) 0.0487(12) 0.0044(9) 0.0097(9) 0.0086(8)
C21 0.0262(8) 0.0241(8) 0.0177(7) -0.0031(6) 0.0080(6) 0.0005(6)
C22 0.0257(8) 0.0237(8) 0.0226(8) -0.0037(6) 0.0063(7) -0.0030(6)
C23 0.0267(8) 0.0295(9) 0.0232(8) -0.0006(7) 0.0054(6) 0.0031(7)
C24 0.0327(9) 0.0250(8) 0.0194(8) 0.0015(6) 0.0086(7) 0.0016(7)
C25 0.0278(8) 0.0266(8) 0.0183(7) -0.0007(7) 0.0104(6) -0.0010(7)
C26 0.0262(8) 0.0218(8) 0.0201(8) -0.0014(6) 0.0079(6) -0.0002(6)
C27 0.0289(8) 0.0194(8) 0.0189(8) -0.0036(6) 0.0079(6) 0.0017(6)
C28 0.0282(9) 0.0290(9) 0.0232(8) 0.0027(7) 0.0095(7) 0.0056(7)
C29 0.0296(9) 0.0270(9) 0.0327(10) 0.0008(7) 0.0122(8) 0.0040(7)
C30 0.0283(9) 0.0225(8) 0.0342(10) -0.0063(7) 0.0046(7) 0.0038(7)
C31 0.0351(9) 0.0243(9) 0.0255(9) 0.0008(7) 0.0020(7) 0.0071(7)
C32 0.0347(9) 0.0230(8) 0.0233(8) 0.0014(6) 0.0090(7) 0.0029(7)
C33 0.0290(10) 0.0407(12) 0.0546(14) 0.0012(10) 0.0044(9) 0.0071(8)
C34 0.0266(8) 0.0213(8) 0.0263(8) -0.0017(6) 0.0092(7) 0.0014(6)
C35 0.0333(9) 0.0284(9) 0.0270(9) -0.0037(7) 0.0088(7) 0.0013(7)
C36 0.0326(10) 0.0271(9) 0.0373(11) -0.0087(8) 0.0041(8) -0.0010(7)
C37 0.0248(8) 0.0228(9) 0.0461(11) -0.0019(8) 0.0106(8) -0.0012(7)
C38 0.0330(9) 0.0272(9) 0.0344(10) 0.0039(7) 0.0142(8) 0.0016(7)
C39 0.0322(9) 0.0228(8) 0.0276(9) -0.0033(7) 0.0114(7) -0.0013(7)
C40 0.0297(10) 0.0268(10) 0.0605(14) -0.0005(9) 0.0109(9) -0.0052(8)
C41 0.0364(10) 0.0307(10) 0.0198(8) -0.0004(7) 0.0055(7) 0.0055(7)
C42 0.0309(9) 0.0444(12) 0.0325(10) -0.0068(9) 0.0017(8) 0.0070(8)
C43 0.0323(10) 0.0465(12) 0.0358(11) -0.0123(9) 0.0115(8) -0.0078(8)
C44 0.0290(9) 0.0334(10) 0.0321(10) -0.0013(8) 0.0138(8) -0.0058(7)

loop_
_atom_type_symbol
_atom_type_description
_atom_type_scat_dispersion_real
_atom_type_scat_dispersion_imag
_atom_type_scat_source
C C 0.0033 0.0016 'International Tables Vol C Tables 4.2.6.8 and 6.1.1.4'
H H 0.0000 0.0000 'International Tables Vol C Tables 4.2.6.8 and 6.1.1.4'
O O 0.0106 0.0060 'International Tables Vol C Tables 4.2.6.8 and 6.1.1.4'
Zr Zr -2.9673 0.5597 'International Tables Vol C Tables 4.2.6.8 and 6.1.1.4'

loop_
_geom_angle_atom_site_label_1
_geom_angle_atom_site_label_2
_geom_angle_atom_site_label_3
_geom_angle
O1 Zr1 C21 97.58(5)
O1 Zr1 C1 96.00(5)
C21 Zr1 C1 166.35(6)
O1 Zr1 C22 133.24(5)
C21 Zr1 C22 35.66(6)
C1 Zr1 C22 130.75(6)
O1 Zr1 C5 131.40(5)
C21 Zr1 C5 130.93(6)
C1 Zr1 C5 35.45(6)
C22 Zr1 C5 95.31(6)
O1 Zr1 C2 82.22(5)
C21 Zr1 C2 146.16(6)
C1 Zr1 C2 35.48(6)
C22 Zr1 C2 133.66(6)
C5 Zr1 C2 56.72(6)
O1 Zr1 C25 85.16(5)
C21 Zr1 C25 35.22(6)
C1 Zr1 C25 148.47(6)
C22 Zr1 C25 56.56(6)
C5 Zr1 C25 134.83(6)
C2 Zr1 C25 167.33(6)
O1 Zr1 C23 138.22(5)
C21 Zr1 C23 57.31(6)
C1 Zr1 C23 112.15(6)
C22 Zr1 C23 33.30(5)
C5 Zr1 C23 82.08(6)
C2 Zr1 C23 137.88(6)
C25 Zr1 C23 54.66(6)
O1 Zr1 C3 104.35(5)
C21 Zr1 C3 117.51(6)
C1 Zr1 C3 57.19(6)
C22 Zr1 C3 101.20(6)
C5 Zr1 C3 54.98(6)
C2 Zr1 C3 33.12(6)
C25 Zr1 C3 152.73(6)
C23 Zr1 C3 116.67(6)
O1 Zr1 C4 135.43(5)
C21 Zr1 C4 111.07(6)
C1 Zr1 C4 57.18(6)
C22 Zr1 C4 81.12(6)
C5 Zr1 C4 33.18(6)
C2 Zr1 C4 54.92(6)
C25 Zr1 C4 137.00(6)
C23 Zr1 C4 86.34(6)
C3 Zr1 C4 32.15(6)
O1 Zr1 C24 107.17(5)
C21 Zr1 C24 56.65(6)
C1 Zr1 C24 120.05(6)
C22 Zr1 C24 54.68(6)
C5 Zr1 C24 103.05(6)
C2 Zr1 C24 155.51(6)
C25 Zr1 C24 32.58(5)
C23 Zr1 C24 31.98(5)
C3 Zr1 C24 148.44(6)
C4 Zr1 C24 116.97(6)
O1 Zr1 C26 79.97(5)
C21 Zr1 C26 32.45(5)
C1 Zr1 C26 151.26(5)
C22 Zr1 C26 58.84(5)
C5 Zr1 C26 138.61(5)
C2 Zr1 C26 116.21(5)
C25 Zr1 C26 60.04(5)
C23 Zr1 C26 87.96(5)
C3 Zr1 C26 95.95(5)
C4 Zr1 C26 106.46(5)
C24 Zr1 C26 87.99(5)
C41 O1 C44 109.17(13)
C41 O1 Zr1 127.02(10)
C44 O1 Zr1 123.68(10)
C6 C1 C5 120.08(15)
C6 C1 C2 126.54(15)
C5 C1 C2 104.75(14)
C6 C1 Zr1 88.62(10)
C5 C1 Zr1 75.25(9)
C2 C1 Zr1 75.42(9)
C3 C2 C1 109.25(16)
C3 C2 Zr1 77.99(10)
C1 C2 Zr1 69.11(9)
C4 C3 C2 108.44(16)
C4 C3 Zr1 74.10(10)
C2 C3 Zr1 68.89(9)
C3 C4 C5 108.13(16)
C3 C4 Zr1 73.75(10)
C5 C4 Zr1 68.50(9)
C4 C5 C1 109.40(16)
C4 C5 Zr1 78.32(10)
C1 C5 Zr1 69.31(9)
C1 C6 C7 122.56(15)
C1 C6 C14 116.96(14)
C7 C6 C14 112.97(14)
C1 C6 Zr1 59.21(8)
C7 C6 Zr1 118.45(10)
C14 C6 Zr1 116.55(11)
C8 C7 C12 115.74(15)
C8 C7 C6 124.11(15)
C12 C7 C6 120.15(15)
C9 C8 C7 121.67(16)
C10 C9 C8 121.52(16)
C9 C10 C11 117.27(16)
C9 C10 C13 122.50(17)
C11 C10 C13 120.21(17)
C12 C11 C10 121.38(17)
C11 C12 C7 122.13(17)
C15 C14 C19 116.79(16)
C15 C14 C6 123.22(15)
C19 C14 C6 119.80(15)
C14 C15 C16 121.81(16)
C17 C16 C15 120.88(17)
C18 C17 C16 117.74(16)
C18 C17 C20 120.87(17)
C16 C17 C20 121.32(18)
C19 C18 C17 121.17(17)
C18 C19 C14 121.60(17)
C25 C21 C22 104.50(14)
C25 C21 C26 126.08(15)
C22 C21 C26 120.59(15)
C25 C21 Zr1 76.37(9)
C22 C21 Zr1 74.44(9)
C26 C21 Zr1 88.12(10)
C23 C22 C21 109.48(15)
C23 C22 Zr1 78.82(10)
C21 C22 Zr1 69.90(9)
C24 C23 C22 107.99(15)
C24 C23 Zr1 75.44(10)
C22 C23 Zr1 67.89(9)
C23 C24 C25 108.36(15)
C23 C24 Zr1 72.58(10)
C25 C24 Zr1 68.54(9)
C24 C25 C21 109.64(15)
C24 C25 Zr1 78.88(10)
C21 C25 Zr1 68.41(9)
C21 C26 C27 120.80(15)
C21 C26 C34 117.31(14)
C27 C26 C34 113.87(13)
C21 C26 Zr1 59.43(8)
C27 C26 Zr1 120.31(10)
C34 C26 Zr1 114.56(11)
C28 C27 C32 114.88(16)
C28 C27 C26 122.67(15)
C32 C27 C26 122.37(15)
C29 C28 C27 122.55(16)
C30 C29 C28 121.62(18)
C31 C30 C29 116.69(17)
C31 C30 C33 122.58(17)
C29 C30 C33 120.68(19)
C30 C31 C32 122.08(16)
C31 C32 C27 122.09(17)
C39 C34 C35 116.64(16)
C39 C34 C26 121.77(15)
C35 C34 C26 121.44(16)
C36 C35 C34 121.28(18)
C37 C36 C35 121.62(17)
C36 C37 C38 117.14(17)
C36 C37 C40 121.82(18)
C38 C37 C40 121.03(18)
C39 C38 C37 121.33(18)
C38 C39 C34 121.91(17)
O1 C41 C42 105.08(15)
C41 C42 C43 102.24(15)
C44 C43 C42 101.82(15)
O1 C44 C43 105.39(15)

loop_
_geom_bond_atom_site_label_1
_geom_bond_atom_site_label_2
_geom_bond_distance
Zr1 O1 2.3135(11)
Zr1 C21 2.3266(16)
Zr1 C1 2.3274(16)
Zr1 C22 2.3867(16)
Zr1 C5 2.4058(17)
Zr1 C2 2.4109(16)
Zr1 C25 2.4316(16)
Zr1 C23 2.5273(17)
Zr1 C3 2.5278(17)
Zr1 C4 2.5322(17)
Zr1 C24 2.5637(17)
Zr1 C26 2.7007(16)
O1 C41 1.453(2)
O1 C44 1.461(2)
C1 C6 1.443(2)
C1 C5 1.443(2)
C1 C2 1.446(2)
C2 C3 1.412(2)
C3 C4 1.401(3)
C4 C5 1.415(3)
C6 C7 1.489(2)
C6 C14 1.508(2)
C7 C8 1.401(2)
C7 C12 1.405(2)
C8 C9 1.391(2)
C9 C10 1.384(2)
C10 C11 1.391(2)
C10 C13 1.508(2)
C11 C12 1.378(2)
C14 C15 1.387(2)
C14 C19 1.396(2)
C15 C16 1.392(2)
C16 C17 1.389(2)
C17 C18 1.386(3)
C17 C20 1.515(2)
C18 C19 1.386(3)
C21 C25 1.443(2)
C21 C22 1.444(2)
C21 C26 1.450(2)
C22 C23 1.414(2)
C23 C24 1.403(2)
C24 C25 1.407(2)
C26 C27 1.496(2)
C26 C34 1.504(2)
C27 C28 1.398(2)
C27 C32 1.409(2)
C28 C29 1.391(2)
C29 C30 1.387(2)
C30 C31 1.382(3)
C30 C33 1.510(3)
C31 C32 1.388(3)
C34 C39 1.391(2)
C34 C35 1.398(2)
C35 C36 1.389(3)
C36 C37 1.388(3)
C37 C38 1.389(3)
C37 C40 1.513(3)
C38 C39 1.385(2)
C41 C42 1.516(3)
C42 C43 1.518(3)
C43 C44 1.508(3)

loop_
_geom_torsion_atom_site_label_1
_geom_torsion_atom_site_label_2
_geom_torsion_atom_site_label_3
_geom_torsion_atom_site_label_4
_geom_torsion
C21 Zr1 O1 C41 100.38(13)
C1 Zr1 O1 C41 -78.24(13)
C22 Zr1 O1 C41 100.43(13)
C5 Zr1 O1 C41 -76.28(14)
C2 Zr1 O1 C41 -45.46(13)
C25 Zr1 O1 C41 133.42(13)
C23 Zr1 O1 C41 148.40(12)
C3 Zr1 O1 C41 -20.62(13)
C4 Zr1 O1 C41 -30.31(15)
C24 Zr1 O1 C41 157.74(12)
C26 Zr1 O1 C41 73.02(13)
C21 Zr1 O1 C44 -75.03(12)
C1 Zr1 O1 C44 106.35(12)
C22 Zr1 O1 C44 -74.98(14)
C5 Zr1 O1 C44 108.31(13)
C2 Zr1 O1 C44 139.13(13)
C25 Zr1 O1 C44 -41.99(12)
C23 Zr1 O1 C44 -27.01(15)
C3 Zr1 O1 C44 163.97(12)
C4 Zr1 O1 C44 154.28(12)
C24 Zr1 O1 C44 -17.67(13)
C26 Zr1 O1 C44 -102.39(12)
O1 Zr1 C1 C6 -60.88(10)
C21 Zr1 C1 C6 124.9(2)
C22 Zr1 C1 C6 120.40(10)
C5 Zr1 C1 C6 121.65(15)
C2 Zr1 C1 C6 -128.43(15)
C25 Zr1 C1 C6 29.64(16)
C23 Zr1 C1 C6 87.59(11)
C3 Zr1 C1 C6 -164.10(13)
C4 Zr1 C1 C6 157.42(12)
C24 Zr1 C1 C6 52.93(12)
C26 Zr1 C1 C6 -140.94(11)
O1 Zr1 C1 C5 177.47(10)
C21 Zr1 C1 C5 3.3(3)
C22 Zr1 C1 C5 -1.26(13)
C2 Zr1 C1 C5 109.91(14)
C25 Zr1 C1 C5 -92.02(13)
C23 Zr1 C1 C5 -34.07(11)
C3 Zr1 C1 C5 74.24(11)
C4 Zr1 C1 C5 35.77(10)
C24 Zr1 C1 C5 -68.72(11)
C26 Zr1 C1 C5 97.41(14)
O1 Zr1 C1 C2 67.55(10)
C21 Zr1 C1 C2 -106.6(2)
C22 Zr1 C1 C2 -111.17(11)
C5 Zr1 C1 C2 -109.91(14)
C25 Zr1 C1 C2 158.07(11)
C23 Zr1 C1 C2 -143.98(10)
C3 Zr1 C1 C2 -35.67(10)
C4 Zr1 C1 C2 -74.14(10)
C24 Zr1 C1 C2 -178.64(9)
C26 Zr1 C1 C2 -12.51(16)
C6 C1 C2 C3 145.40(17)
C5 C1 C2 C3 -1.75(18)
Zr1 C1 C2 C3 68.33(12)
C6 C1 C2 Zr1 77.07(16)
C5 C1 C2 Zr1 -70.09(11)
O1 Zr1 C2 C3 131.85(11)
C21 Zr1 C2 C3 39.82(16)
C1 Zr1 C2 C3 -116.23(15)
C22 Zr1 C2 C3 -13.78(14)
C5 Zr1 C2 C3 -75.52(12)
C25 Zr1 C2 C3 126.7(2)
C23 Zr1 C2 C3 -61.93(14)
C4 Zr1 C2 C3 -35.20(11)
C24 Zr1 C2 C3 -113.39(15)
C26 Zr1 C2 C3 57.10(12)
O1 Zr1 C2 C1 -111.92(10)
C21 Zr1 C2 C1 156.05(10)
C22 Zr1 C2 C1 102.46(11)
C5 Zr1 C2 C1 40.71(9)
C25 Zr1 C2 C1 -117.0(3)
C23 Zr1 C2 C1 54.31(13)
C3 Zr1 C2 C1 116.23(15)
C4 Zr1 C2 C1 81.03(11)
C24 Zr1 C2 C1 2.84(19)
C26 Zr1 C2 C1 173.34(9)
C1 C2 C3 C4 1.4(2)
Zr1 C2 C3 C4 64.01(13)
C1 C2 C3 Zr1 -62.58(11)
O1 Zr1 C3 C4 -167.17(10)
C21 Zr1 C3 C4 86.16(12)
C1 Zr1 C3 C4 -79.27(11)
C22 Zr1 C3 C4 52.34(11)
C5 Zr1 C3 C4 -36.31(10)
C2 Zr1 C3 C4 -117.54(16)
C25 Zr1 C3 C4 85.00(16)
C23 Zr1 C3 C4 20.99(12)
C24 Zr1 C3 C4 15.82(17)
C26 Zr1 C3 C4 111.69(11)
O1 Zr1 C3 C2 -49.63(11)
C21 Zr1 C3 C2 -156.29(10)
C1 Zr1 C3 C2 38.27(10)
C22 Zr1 C3 C2 169.88(11)
C5 Zr1 C3 C2 81.24(12)
C25 Zr1 C3 C2 -157.45(12)
C23 Zr1 C3 C2 138.53(11)
C4 Zr1 C3 C2 117.54(16)
C24 Zr1 C3 C2 133.36(12)
C26 Zr1 C3 C2 -130.77(11)
C2 C3 C4 C5 -0.5(2)
Zr1 C3 C4 C5 60.19(12)
C2 C3 C4 Zr1 -60.68(12)
O1 Zr1 C4 C3 17.85(14)
C21 Zr1 C4 C3 -108.50(11)
C1 Zr1 C4 C3 79.31(11)
C22 Zr1 C4 C3 -128.19(11)
C5 Zr1 C4 C3 117.59(16)
C2 Zr1 C4 C3 36.30(10)
C25 Zr1 C4 C3 -137.98(11)
C23 Zr1 C4 C3 -161.29(11)
C24 Zr1 C4 C3 -170.79(10)
C26 Zr1 C4 C3 -74.51(11)
O1 Zr1 C4 C5 -99.74(12)
C21 Zr1 C4 C5 133.91(11)
C1 Zr1 C4 C5 -38.28(10)
C22 Zr1 C4 C5 114.22(11)
C2 Zr1 C4 C5 -81.30(12)
C25 Zr1 C4 C5 104.42(12)
C23 Zr1 C4 C5 81.12(11)
C3 Zr1 C4 C5 -117.59(16)
C24 Zr1 C4 C5 71.62(12)
C26 Zr1 C4 C5 167.90(10)
C3 C4 C5 C1 -0.6(2)
Zr1 C4 C5 C1 62.92(11)
C3 C4 C5 Zr1 -63.55(13)
C6 C1 C5 C4 -148.31(16)
C2 C1 C5 C4 1.45(18)
Zr1 C1 C5 C4 -68.76(12)
C6 C1 C5 Zr1 -79.55(14)
C2 C1 C5 Zr1 70.21(11)
O1 Zr1 C5 C4 112.78(11)
C21 Zr1 C5 C4 -62.84(13)
C1 Zr1 C5 C4 116.14(15)
C22 Zr1 C5 C4 -64.82(11)
C2 Zr1 C5 C4 75.39(11)
C25 Zr1 C5 C4 -111.33(12)
C23 Zr1 C5 C4 -95.45(11)
C3 Zr1 C5 C4 35.16(11)
C24 Zr1 C5 C4 -119.75(11)
C26 Zr1 C5 C4 -17.71(15)
O1 Zr1 C5 C1 -3.36(13)
C21 Zr1 C5 C1 -178.98(9)
C22 Zr1 C5 C1 179.04(10)
C2 Zr1 C5 C1 -40.75(9)
C25 Zr1 C5 C1 132.53(10)
C23 Zr1 C5 C1 148.41(10)
C3 Zr1 C5 C1 -80.98(11)
C4 Zr1 C5 C1 -116.14(15)
C24 Zr1 C5 C1 124.11(10)
C26 Zr1 C5 C1 -133.85(10)
C5 C1 C6 C7 178.16(15)
C2 C1 C6 C7 35.5(3)
Zr1 C1 C6 C7 106.12(15)
C5 C1 C6 C14 -34.3(2)
C2 C1 C6 C14 -176.95(15)
Zr1 C1 C6 C14 -106.30(13)
C5 C1 C6 Zr1 72.04(14)
C2 C1 C6 Zr1 -70.65(15)
O1 Zr1 C6 C1 118.17(10)
C21 Zr1 C6 C1 -154.36(12)
C22 Zr1 C6 C1 -92.02(12)
C5 Zr1 C6 C1 -35.53(10)
C2 Zr1 C6 C1 31.60(10)
C25 Zr1 C6 C1 -162.86(10)
C23 Zr1 C6 C1 -104.18(11)
C3 Zr1 C6 C1 13.31(11)
C4 Zr1 C6 C1 -18.84(11)
C24 Zr1 C6 C1 -135.72(10)
C26 Zr1 C6 C1 116.47(16)
O1 Zr1 C6 C7 5.24(11)
C21 Zr1 C6 C7 92.70(16)
C1 Zr1 C6 C7 -112.93(16)
C22 Zr1 C6 C7 155.04(11)
C5 Zr1 C6 C7 -148.46(14)
C2 Zr1 C6 C7 -81.33(13)
C25 Zr1 C6 C7 84.21(13)
C23 Zr1 C6 C7 142.89(12)
C3 Zr1 C6 C7 -99.62(12)
C4 Zr1 C6 C7 -131.77(13)
C24 Zr1 C6 C7 111.35(12)
C26 Zr1 C6 C7 3.5(2)
O1 Zr1 C6 C14 -134.84(12)
C21 Zr1 C6 C14 -47.38(18)
C1 Zr1 C6 C14 106.99(15)
C22 Zr1 C6 C14 14.96(16)
C5 Zr1 C6 C14 71.46(12)
C2 Zr1 C6 C14 138.59(13)
C25 Zr1 C6 C14 -55.87(13)
C23 Zr1 C6 C14 2.81(13)
C3 Zr1 C6 C14 120.30(12)
C4 Zr1 C6 C14 88.15(12)
C24 Zr1 C6 C14 -28.73(12)
C26 Zr1 C6 C14 -136.54(14)
C1 C6 C7 C8 9.1(3)
C14 C6 C7 C8 -139.67(16)
Zr1 C6 C7 C8 78.91(18)
C1 C6 C7 C12 -171.63(16)
C14 C6 C7 C12 39.6(2)
Zr1 C6 C7 C12 -101.80(16)
C12 C7 C8 C9 5.2(2)
C6 C7 C8 C9 -175.44(16)
C7 C8 C9 C10 -1.7(3)
C8 C9 C10 C11 -3.2(3)
C8 C9 C10 C13 175.07(16)
C9 C10 C11 C12 4.2(3)
C13 C10 C11 C12 -174.09(17)
C10 C11 C12 C7 -0.4(3)
C8 C7 C12 C11 -4.2(3)
C6 C7 C12 C11 176.42(17)
C1 C6 C14 C15 119.60(18)
C7 C6 C14 C15 -89.8(2)
Zr1 C6 C14 C15 52.42(19)
C1 C6 C14 C19 -65.6(2)
C7 C6 C14 C19 85.03(19)
Zr1 C6 C14 C19 -132.76(14)
C19 C14 C15 C16 0.2(3)
C6 C14 C15 C16 175.16(16)
C14 C15 C16 C17 0.0(3)
C15 C16 C17 C18 -0.4(3)
C15 C16 C17 C20 -177.49(17)
C16 C17 C18 C19 0.6(3)
C20 C17 C18 C19 177.75(17)
C17 C18 C19 C14 -0.5(3)
C15 C14 C19 C18 0.0(3)
C6 C14 C19 C18 -175.10(16)
O1 Zr1 C21 C25 70.37(9)
C1 Zr1 C21 C25 -115.5(2)
C22 Zr1 C21 C25 -109.57(14)
C5 Zr1 C21 C25 -112.95(10)
C2 Zr1 C21 C25 157.69(10)
C23 Zr1 C21 C25 -73.59(10)
C3 Zr1 C21 C25 -179.08(9)
C4 Zr1 C21 C25 -144.40(9)
C24 Zr1 C21 C25 -35.24(9)
C26 Zr1 C21 C25 127.90(14)
O1 Zr1 C21 C22 179.94(9)
C1 Zr1 C21 C22 -5.9(3)
C5 Zr1 C21 C22 -3.38(13)
C2 Zr1 C21 C22 -92.74(13)
C25 Zr1 C21 C22 109.57(14)
C23 Zr1 C21 C22 35.98(9)
C3 Zr1 C21 C22 -69.51(11)
C4 Zr1 C21 C22 -34.83(11)
C24 Zr1 C21 C22 74.33(10)
C26 Zr1 C21 C22 -122.53(14)
O1 Zr1 C21 C26 -57.54(10)
C1 Zr1 C21 C26 116.6(2)
C22 Zr1 C21 C26 122.53(14)
C5 Zr1 C21 C26 119.15(10)
C2 Zr1 C21 C26 29.79(16)
C25 Zr1 C21 C26 -127.90(14)
C23 Zr1 C21 C26 158.51(12)
C3 Zr1 C21 C26 53.02(11)
C4 Zr1 C21 C26 87.70(10)
C24 Zr1 C21 C26 -163.14(12)
C25 C21 C22 C23 1.45(18)
C26 C21 C22 C23 -147.82(15)
Zr1 C21 C22 C23 -69.60(12)
C25 C21 C22 Zr1 71.05(10)
C26 C21 C22 Zr1 -78.22(14)
O1 Zr1 C22 C23 115.66(10)
C21 Zr1 C22 C23 115.74(15)
C1 Zr1 C22 C23 -66.09(13)
C5 Zr1 C22 C23 -66.82(11)
C2 Zr1 C22 C23 -114.51(11)
C25 Zr1 C22 C23 75.11(11)
C3 Zr1 C22 C23 -122.13(11)
C4 Zr1 C22 C23 -96.90(11)
C24 Zr1 C22 C23 35.43(10)
C26 Zr1 C22 C23 147.66(12)
O1 Zr1 C22 C21 -0.09(13)
C1 Zr1 C22 C21 178.17(9)
C5 Zr1 C22 C21 177.44(10)
C2 Zr1 C22 C21 129.75(10)
C25 Zr1 C22 C21 -40.64(9)
C23 Zr1 C22 C21 -115.74(15)
C3 Zr1 C22 C21 122.12(10)
C4 Zr1 C22 C21 147.36(10)
C24 Zr1 C22 C21 -80.32(10)
C26 Zr1 C22 C21 31.91(9)
C21 C22 C23 C24 -1.54(19)
Zr1 C22 C23 C24 -65.34(12)
C21 C22 C23 Zr1 63.80(11)
O1 Zr1 C23 C24 17.02(14)
C21 Zr1 C23 C24 78.14(11)
C1 Zr1 C23 C24 -111.65(10)
C22 Zr1 C23 C24 116.74(15)
C5 Zr1 C23 C24 -130.80(11)
C2 Zr1 C23 C24 -142.24(10)
C25 Zr1 C23 C24 35.44(10)
C3 Zr1 C23 C24 -174.89(10)
C4 Zr1 C23 C24 -163.88(11)
C26 Zr1 C23 C24 89.48(10)
O1 Zr1 C23 C22 -99.72(11)
C21 Zr1 C23 C22 -38.60(10)
C1 Zr1 C23 C22 131.61(10)
C5 Zr1 C23 C22 112.46(11)
C2 Zr1 C23 C22 101.02(12)
C25 Zr1 C23 C22 -81.30(11)
C3 Zr1 C23 C22 68.37(12)
C4 Zr1 C23 C22 79.38(11)
C24 Zr1 C23 C22 -116.74(15)
C26 Zr1 C23 C22 -27.26(10)
C22 C23 C24 C25 0.99(19)
Zr1 C23 C24 C25 -59.46(12)
C22 C23 C24 Zr1 60.45(12)
O1 Zr1 C24 C23 -168.22(9)
C21 Zr1 C24 C23 -80.40(11)
C1 Zr1 C24 C23 84.02(11)
C22 Zr1 C24 C23 -36.93(10)
C5 Zr1 C24 C23 50.33(11)
C2 Zr1 C24 C23 82.11(17)
C25 Zr1 C24 C23 -118.56(15)
C3 Zr1 C24 C23 8.75(16)
C4 Zr1 C24 C23 18.11(12)
C26 Zr1 C24 C23 -89.36(10)
O1 Zr1 C24 C25 -49.66(11)
C21 Zr1 C24 C25 38.16(10)
C1 Zr1 C24 C25 -157.42(10)
C22 Zr1 C24 C25 81.63(11)
C5 Zr1 C24 C25 168.89(10)
C2 Zr1 C24 C25 -159.33(13)
C23 Zr1 C24 C25 118.56(15)
C3 Zr1 C24 C25 127.31(12)
C4 Zr1 C24 C25 136.67(10)
C26 Zr1 C24 C25 29.20(10)
C23 C24 C25 C21 -0.07(19)
Zr1 C24 C25 C21 -62.07(11)
C23 C24 C25 Zr1 62.00(12)
C22 C21 C25 C24 -0.84(18)
C26 C21 C25 C24 146.19(16)
Zr1 C21 C25 C24 68.81(12)
C22 C21 C25 Zr1 -69.65(11)
C26 C21 C25 Zr1 77.38(15)
O1 Zr1 C25 C24 133.04(10)
C21 Zr1 C25 C24 -116.50(14)
C1 Zr1 C25 C24 39.46(16)
C22 Zr1 C25 C24 -75.33(11)
C5 Zr1 C25 C24 -15.35(14)
C2 Zr1 C25 C24 138.1(2)
C23 Zr1 C25 C24 -34.76(10)
C3 Zr1 C25 C24 -114.72(14)
C4 Zr1 C25 C24 -63.71(13)
C26 Zr1 C25 C24 -145.75(12)
O1 Zr1 C25 C21 -110.45(9)
C1 Zr1 C25 C21 155.96(11)
C22 Zr1 C25 C21 41.17(9)
C5 Zr1 C25 C21 101.15(11)
C2 Zr1 C25 C21 -105.4(3)
C23 Zr1 C25 C21 81.74(10)
C3 Zr1 C25 C21 1.79(18)
C4 Zr1 C25 C21 52.79(13)
C24 Zr1 C25 C21 116.50(14)
C26 Zr1 C25 C21 -29.25(9)
C25 C21 C26 C27 37.7(2)
C22 C21 C26 C27 179.94(14)
Zr1 C21 C26 C27 109.28(14)
C25 C21 C26 C34 -175.39(15)
C22 C21 C26 C34 -33.1(2)
Zr1 C21 C26 C34 -103.79(13)
C25 C21 C26 Zr1 -71.60(15)
C22 C21 C26 Zr1 70.66(13)
O1 Zr1 C26 C21 121.86(10)
C1 Zr1 C26 C21 -153.99(12)
C22 Zr1 C26 C21 -35.06(10)
C5 Zr1 C26 C21 -93.54(12)
C2 Zr1 C26 C21 -162.04(10)
C25 Zr1 C26 C21 31.68(10)
C23 Zr1 C26 C21 -17.97(10)
C3 Zr1 C26 C21 -134.57(10)
C4 Zr1 C26 C21 -103.54(10)
C24 Zr1 C26 C21 14.03(10)
O1 Zr1 C26 C27 11.76(12)
C21 Zr1 C26 C27 -110.10(16)
C1 Zr1 C26 C27 95.92(16)
C22 Zr1 C26 C27 -145.16(14)
C5 Zr1 C26 C27 156.36(12)
C2 Zr1 C26 C27 87.86(13)
C25 Zr1 C26 C27 -78.41(13)
C23 Zr1 C26 C27 -128.06(13)
C3 Zr1 C26 C27 115.33(13)
C4 Zr1 C26 C27 146.36(12)
C24 Zr1 C26 C27 -96.07(12)
O1 Zr1 C26 C34 -129.72(12)
C21 Zr1 C26 C34 108.42(15)
C1 Zr1 C26 C34 -45.57(17)
C22 Zr1 C26 C34 73.36(12)
C5 Zr1 C26 C34 14.87(15)
C2 Zr1 C26 C34 -53.62(13)
C25 Zr1 C26 C34 140.10(13)
C23 Zr1 C26 C34 90.45(12)
C3 Zr1 C26 C34 -26.15(12)
C4 Zr1 C26 C34 4.88(13)
C24 Zr1 C26 C34 122.45(12)
C21 C26 C27 C28 10.3(2)
C34 C26 C27 C28 -137.70(16)
Zr1 C26 C27 C28 80.56(18)
C21 C26 C27 C32 -173.31(15)
C34 C26 C27 C32 38.7(2)
Zr1 C26 C27 C32 -103.03(16)
C32 C27 C28 C29 2.9(2)
C26 C27 C28 C29 179.60(16)
C27 C28 C29 C30 -1.1(3)
C28 C29 C30 C31 -1.2(3)
C28 C29 C30 C33 -178.77(17)
C29 C30 C31 C32 1.5(3)
C33 C30 C31 C32 178.98(17)
C30 C31 C32 C27 0.5(3)
C28 C27 C32 C31 -2.7(2)
C26 C27 C32 C31 -179.34(16)
C21 C26 C34 C39 135.54(17)
C27 C26 C34 C39 -75.3(2)
Zr1 C26 C34 C39 68.70(18)
C21 C26 C34 C35 -48.9(2)
C27 C26 C34 C35 100.24(18)
Zr1 C26 C34 C35 -115.77(15)
C39 C34 C35 C36 1.2(3)
C26 C34 C35 C36 -174.53(16)
C34 C35 C36 C37 1.1(3)
C35 C36 C37 C38 -1.9(3)
C35 C36 C37 C40 177.45(17)
C36 C37 C38 C39 0.4(3)
C40 C37 C38 C39 -179.03(17)
C37 C38 C39 C34 2.1(3)
C35 C34 C39 C38 -2.8(3)
C26 C34 C39 C38 172.93(16)
C44 O1 C41 C42 12.46(18)
Zr1 O1 C41 C42 -163.49(11)
O1 C41 C42 C43 -32.75(18)
C41 C42 C43 C44 40.00(19)
C41 O1 C44 C43 13.15(18)
Zr1 O1 C44 C43 -170.73(11)
C42 C43 C44 O1 -33.08(19)
